data_4346768
loop_
_publ_author_name
'Shi, Pengfei'
'Coe, Benjamin J.'
'S\'anchez, Sergio'
'Wang, Daqi'
'Tian, Yupeng'
'Nyk, Marcin'
'Samoc, Marek'

_publ_section_title
;
 Uniting Ruthenium(II) and Platinum(II) Polypyridine Centers in
 Heteropolymetallic Complexes Giving Strong Two-Photon Absorption.
;
_journal_issue 23
_journal_name_full 'Inorganic chemistry'
_journal_page_first 11450
_journal_page_last 11456
_journal_paper_doi 10.1021/acs.inorgchem.5b02089
_journal_volume 54
_journal_year 2015
_chemical_formula_sum 'C70 H52 F6 N19 O15 P Pt2 Ru'
_chemical_formula_weight 2035.53
_space_group_IT_number 2
_space_group_name_Hall '-P 1'
_space_group_name_H-M_alt 'P -1'
_symmetry_cell_setting triclinic
_symmetry_space_group_name_H-M 'P -1'
_atom_sites_solution_hydrogens geom
_atom_sites_solution_primary direct
_atom_sites_solution_secondary difmap
_audit_creation_method SHELXL-97
_cell_angle_alpha 73.804(4)
_cell_angle_beta 83.470(3)
_cell_angle_gamma 82.994(3)
_cell_formula_units_Z 2
_cell_length_a 8.5286(3)
_cell_length_b 22.2375(10)
_cell_length_c 23.1600(9)
_cell_measurement_temperature 150(2)
_cell_volume 4171.9(3)
_computing_structure_refinement 'SHELXL-97 (Sheldrick, 1997)'
_computing_structure_solution 'SHELXS-97 (Sheldrick, 1990)'
_diffrn_ambient_temperature 150(2)
_diffrn_measured_fraction_theta_full 0.993
_diffrn_measured_fraction_theta_max 0.993
_diffrn_measurement_device_type 'CCD area detector'
_diffrn_measurement_method 'phi and omega scans'
_diffrn_radiation_monochromator graphite
_diffrn_radiation_source 'fine-focus sealed tube'
_diffrn_radiation_type MoK\a
_diffrn_radiation_wavelength 0.71073
_diffrn_reflns_av_R_equivalents 0.0000
_diffrn_reflns_av_sigmaI/netI 0.1305
_diffrn_reflns_limit_h_max 10
_diffrn_reflns_limit_h_min -10
_diffrn_reflns_limit_k_max 26
_diffrn_reflns_limit_k_min -26
_diffrn_reflns_limit_l_max 27
_diffrn_reflns_limit_l_min -27
_diffrn_reflns_number 14633
_diffrn_reflns_theta_full 25.02
_diffrn_reflns_theta_max 25.02
_diffrn_reflns_theta_min 2.77
_exptl_absorpt_coefficient_mu 3.627
_exptl_absorpt_correction_T_max 0.6701
_exptl_absorpt_correction_T_min 0.6122
_exptl_crystal_density_diffrn 1.620
_exptl_crystal_density_method 'not measured'
_exptl_crystal_description 'red block'
_exptl_crystal_F_000 1988
_exptl_crystal_size_max 0.15
_exptl_crystal_size_mid 0.13
_exptl_crystal_size_min 0.12
_platon_squeeze_details
;
;
_refine_diff_density_max 3.697
_refine_diff_density_min -2.264
_refine_diff_density_rms 0.277
_refine_ls_extinction_method none
_refine_ls_goodness_of_fit_ref 1.051
_refine_ls_hydrogen_treatment mixed
_refine_ls_matrix_type full
_refine_ls_number_parameters 1028
_refine_ls_number_reflns 14633
_refine_ls_number_restraints 319
_refine_ls_restrained_S_all 1.044
_refine_ls_R_factor_all 0.1331
_refine_ls_R_factor_gt 0.1037
_refine_ls_shift/su_max 0.001
_refine_ls_shift/su_mean 0.000
_refine_ls_structure_factor_coef Fsqd
_refine_ls_weighting_details 'calc w=1/[\s^2^(Fo^2^)+(0.1604P)^2^+45.6204P] where P=(Fo^2^+2Fc^2^)/3'
_refine_ls_weighting_scheme calc
_refine_ls_wR_factor_gt 0.2688
_refine_ls_wR_factor_ref 0.2993
_reflns_number_gt 10074
_reflns_number_total 14633
_reflns_threshold_expression >2sigma(I)
_cod_data_source_file ic5b02089_si_004.cif
_cod_data_source_block '[4][NO3]5[PF6].H2O'
_cod_original_sg_symbol_H-M P-1
_cod_database_code 4346768

loop_
_symmetry_equiv_pos_as_xyz
'x, y, z'
'-x, -y, -z'

loop_
_atom_site_label
_atom_site_type_symbol
_atom_site_fract_x
_atom_site_fract_y
_atom_site_fract_z
_atom_site_U_iso_or_equiv
_atom_site_adp_type
_atom_site_occupancy
_atom_site_symmetry_multiplicity
_atom_site_calc_flag
_atom_site_refinement_flags
Pt1 Pt 0.47542(9) 0.06061(3) 0.60854(3) 0.0357(2) Uani 1 1 d .
Pt2 Pt -0.41092(9) 0.06914(3) 1.09380(3) 0.0354(2) Uani 1 1 d .
Ru1 Ru 0.02356(16) 0.49037(6) 0.75396(6) 0.0252(3) Uani 1 1 d .
F1 F 1.008(3) 0.8479(13) 0.2210(9) 0.156(10) Uani 1 1 d .
F2 F 1.082(2) 0.9445(8) 0.1675(10) 0.108(6) Uani 1 1 d .
F3 F 0.890(2) 0.8389(6) 0.1452(8) 0.099(6) Uani 1 1 d .
F4 F 1.139(3) 0.8608(11) 0.1344(10) 0.133(8) Uani 1 1 d .
F5 F 0.829(2) 0.9275(11) 0.1764(10) 0.125(8) Uani 1 1 d .
F6 F 0.965(2) 0.9333(11) 0.0911(9) 0.119(7) Uani 1 1 d .
N1 N 0.4032(18) 0.1404(7) 0.6335(6) 0.033(3) Uani 1 1 d .
N2 N 0.1297(16) 0.4147(7) 0.7240(6) 0.028(3) Uani 1 1 d .
N3 N -0.0518(15) 0.4171(6) 0.8226(6) 0.024(3) Uani 1 1 d .
N4 N -0.3237(17) 0.1489(7) 1.0364(6) 0.033(3) Uani 1 1 d .
N5 N 0.6323(19) 0.0942(7) 0.5351(7) 0.038(4) Uani 1 1 d .
N6 N 0.5493(18) -0.0166(7) 0.5883(6) 0.033(3) Uani 1 1 d .
N7 N 0.3431(19) 0.0016(7) 0.6737(7) 0.039(4) Uani 1 1 d .
N8 N -0.343(2) 0.0085(7) 1.0454(8) 0.049(4) Uani 1 1 d .
N9 N -0.494(2) -0.0032(9) 1.1469(9) 0.063(5) Uani 1 1 d .
N10 N -0.514(2) 0.1051(10) 1.1628(8) 0.055(5) Uani 1 1 d .
N11 N -0.0753(19) 0.5599(7) 0.7934(6) 0.033(3) Uani 1 1 d .
N12 N 0.2048(16) 0.4972(6) 0.8043(6) 0.025(3) Uani 1 1 d .
N13 N -0.1549(14) 0.4946(6) 0.7058(7) 0.027(3) Uani 1 1 d U
N14 N 0.0912(18) 0.5604(7) 0.6779(8) 0.039(4) Uani 1 1 d .
N15 N 0.6593(19) 0.7089(8) 0.4954(10) 0.079(6) Uani 1 1 d DU
N16 N 0.922(3) 0.7909(10) 0.9066(13) 0.136(10) Uani 1 1 d DU
N17 N 0.681(4) 0.7284(9) 0.1055(12) 0.142(11) Uani 1 1 d DU
N18 N 0.667(6) 0.2779(17) 0.2754(13) 0.288(19) Uani 1 1 d DU
N19 N 0.0612(15) 0.9419(7) 0.3807(7) 0.060(5) Uani 1 1 d DU
O1 O 0.5163(19) 0.7041(8) 0.5056(10) 0.106(7) Uani 1 1 d DU
O2 O 0.712(2) 0.7572(8) 0.4971(11) 0.111(7) Uani 1 1 d DU
O3 O 0.7437(18) 0.6686(7) 0.4761(7) 0.072(4) Uani 1 1 d DU
O4 O 0.986(3) 0.8371(13) 0.8768(12) 0.156(9) Uani 1 1 d DU
O5 O 0.778(3) 0.7955(11) 0.9196(13) 0.128(8) Uani 1 1 d DU
O6 O 0.995(3) 0.7382(12) 0.9178(14) 0.167(10) Uani 1 1 d DU
O7 O 0.743(3) 0.7578(10) 0.0571(11) 0.151(9) Uani 1 1 d DU
O8 O 0.618(4) 0.7562(11) 0.1423(12) 0.147(10) Uani 1 1 d DU
O9 O 0.673(3) 0.6719(9) 0.1146(13) 0.159(10) Uani 1 1 d DU
O10 O 0.587(6) 0.3288(18) 0.2661(18) 0.302(19) Uani 1 1 d DU
O11 O 0.685(6) 0.2480(13) 0.3275(13) 0.258(18) Uani 1 1 d DU
O12 O 0.768(7) 0.269(2) 0.2361(17) 0.308(19) Uani 1 1 d DU
O13 O -0.0673(13) 0.9337(5) 0.4093(6) 0.046(3) Uani 1 1 d DU
O14 O 0.108(2) 0.9941(7) 0.3672(8) 0.084(5) Uani 1 1 d DU
O15 O 0.1337(19) 0.9011(7) 0.3593(8) 0.083(5) Uani 1 1 d DU
P1 P 0.9862(9) 0.8903(3) 0.1581(3) 0.0617(16) Uani 1 1 d .
C1 C 0.505(2) 0.1789(9) 0.6408(9) 0.039(4) Uani 1 1 d .
H1 H 0.6157 0.1677 0.6343 0.047 Uiso 1 1 calc R
C2 C 0.458(3) 0.2330(10) 0.6570(9) 0.049(5) Uani 1 1 d .
H2 H 0.5351 0.2591 0.6605 0.058 Uiso 1 1 calc R
C3 C 0.301(2) 0.2499(8) 0.6682(7) 0.033(4) Uani 1 1 d .
C4 C 0.194(2) 0.2133(9) 0.6584(11) 0.052(6) Uani 1 1 d .
H4 H 0.0831 0.2245 0.6641 0.062 Uiso 1 1 calc R
C5 C 0.249(3) 0.1595(8) 0.6402(8) 0.043(5) Uani 1 1 d .
H5 H 0.1745 0.1353 0.6321 0.052 Uiso 1 1 calc R
C6 C 0.220(2) 0.4187(9) 0.6730(8) 0.038(4) Uani 1 1 d .
H6 H 0.2461 0.4589 0.6488 0.046 Uiso 1 1 calc R
C7 C 0.2799(19) 0.3651(8) 0.6536(8) 0.029(4) Uani 1 1 d .
H7 H 0.3405 0.3697 0.6159 0.035 Uiso 1 1 calc R
C8 C 0.250(2) 0.3054(8) 0.6893(8) 0.034(4) Uani 1 1 d .
C9 C 0.151(2) 0.3021(8) 0.7440(8) 0.037(4) Uani 1 1 d .
H9 H 0.1229 0.2625 0.7689 0.045 Uiso 1 1 calc R
C10 C 0.096(2) 0.3564(8) 0.7607(8) 0.032(4) Uani 1 1 d .
C11 C 0.001(2) 0.3575(8) 0.8161(7) 0.027(4) Uani 1 1 d .
C12 C -0.045(2) 0.3038(7) 0.8601(8) 0.031(4) Uani 1 1 d .
H12 H -0.0055 0.2632 0.8561 0.037 Uiso 1 1 calc R
C13 C -0.148(2) 0.3104(7) 0.9099(7) 0.027(4) Uani 1 1 d .
C14 C -0.192(2) 0.3690(8) 0.9162(8) 0.033(4) Uani 1 1 d .
H14 H -0.2581 0.3743 0.9506 0.040 Uiso 1 1 calc R
C15 C -0.141(2) 0.4213(8) 0.8726(8) 0.032(4) Uani 1 1 d .
H15 H -0.1713 0.4617 0.8788 0.038 Uiso 1 1 calc R
C16 C -0.422(2) 0.1994(8) 1.0166(8) 0.032(4) Uani 1 1 d .
H16 H -0.5308 0.1990 1.0304 0.039 Uiso 1 1 calc R
C17 C -0.368(2) 0.2531(8) 0.9758(8) 0.031(4) Uani 1 1 d .
H17 H -0.4391 0.2892 0.9612 0.037 Uiso 1 1 calc R
C18 C -0.2045(19) 0.2524(7) 0.9565(7) 0.025(4) Uani 1 1 d .
C19 C -0.105(2) 0.1994(8) 0.9776(8) 0.038(4) Uani 1 1 d .
H19 H 0.0046 0.1977 0.9651 0.046 Uiso 1 1 calc R
C20 C -0.171(2) 0.1488(10) 1.0176(9) 0.042(5) Uani 1 1 d .
H20 H -0.1026 0.1118 1.0325 0.051 Uiso 1 1 calc R
C21 C 0.663(3) 0.1527(9) 0.5081(10) 0.054(6) Uani 1 1 d .
H21 H 0.6100 0.1853 0.5242 0.065 Uiso 1 1 calc R
C22 C 0.764(3) 0.1683(11) 0.4598(11) 0.059(6) Uani 1 1 d .
H22 H 0.7780 0.2112 0.4406 0.071 Uiso 1 1 calc R
C23 C 0.851(2) 0.1204(10) 0.4371(10) 0.048(5) Uani 1 1 d .
H23 H 0.9263 0.1306 0.4033 0.057 Uiso 1 1 calc R
C24 C 0.823(2) 0.0579(10) 0.4652(9) 0.046(5) Uani 1 1 d .
H24 H 0.8813 0.0244 0.4516 0.055 Uiso 1 1 calc R
C25 C 0.710(2) 0.0465(10) 0.5130(9) 0.044(5) Uani 1 1 d .
C26 C 0.667(3) -0.0174(9) 0.5426(8) 0.041(5) Uani 1 1 d .
C27 C 0.720(3) -0.0731(10) 0.5297(9) 0.045(5) Uani 1 1 d U
H27 H 0.7964 -0.0737 0.4965 0.054 Uiso 1 1 calc R
C28 C 0.664(3) -0.1287(8) 0.5654(9) 0.048(5) Uani 1 1 d .
H28 H 0.7113 -0.1671 0.5582 0.058 Uiso 1 1 calc R
C29 C 0.539(3) -0.1313(10) 0.6120(9) 0.048(5) Uani 1 1 d .
H29 H 0.4943 -0.1691 0.6339 0.058 Uiso 1 1 calc R
C30 C 0.487(2) -0.0711(9) 0.6226(9) 0.042(4) Uani 1 1 d .
C31 C 0.359(2) -0.0619(8) 0.6690(8) 0.035(4) Uani 1 1 d .
C32 C 0.278(3) -0.1046(11) 0.7091(10) 0.063(7) Uani 1 1 d .
H32 H 0.2984 -0.1471 0.7074 0.075 Uiso 1 1 calc R
C33 C 0.169(3) -0.0916(11) 0.7523(11) 0.063(6) Uani 1 1 d .
H33 H 0.1067 -0.1229 0.7775 0.076 Uiso 1 1 calc R
C34 C 0.153(3) -0.0320(12) 0.7580(9) 0.060(6) Uani 1 1 d .
H34 H 0.0801 -0.0211 0.7884 0.072 Uiso 1 1 calc R
C35 C 0.243(2) 0.0130(11) 0.7197(9) 0.048(5) Uani 1 1 d .
H35 H 0.2335 0.0537 0.7261 0.058 Uiso 1 1 calc R
C36 C -0.260(3) 0.0185(11) 0.9893(11) 0.057(6) Uani 1 1 d .
H36 H -0.2271 0.0591 0.9695 0.068 Uiso 1 1 calc R
C37 C -0.223(3) -0.0302(14) 0.9611(12) 0.073(8) Uani 1 1 d .
H37 H -0.1755 -0.0221 0.9209 0.087 Uiso 1 1 calc R
C38 C -0.256(3) -0.0893(11) 0.9924(13) 0.066(7) Uani 1 1 d .
H38 H -0.2189 -0.1232 0.9755 0.079 Uiso 1 1 calc R
C39 C -0.336(3) -0.1009(9) 1.0435(13) 0.066(8) Uani 1 1 d .
H39 H -0.3678 -0.1419 1.0621 0.080 Uiso 1 1 calc R
C40 C -0.377(3) -0.0530(10) 1.0719(11) 0.061(6) Uani 1 1 d U
C41 C -0.467(3) -0.0595(11) 1.1305(12) 0.068(5) Uani 1 1 d U
C42 C -0.530(3) -0.1137(12) 1.1699(12) 0.071(5) Uani 1 1 d U
H42 H -0.5163 -0.1525 1.1596 0.086 Uiso 1 1 calc R
C43 C -0.609(4) -0.1091(13) 1.2215(13) 0.081(6) Uani 1 1 d U
H43 H -0.6446 -0.1460 1.2492 0.097 Uiso 1 1 calc R
C44 C -0.642(3) -0.0514(13) 1.2370(12) 0.075(5) Uani 1 1 d U
H44 H -0.7050 -0.0497 1.2731 0.090 Uiso 1 1 calc R
C45 C -0.583(3) 0.0023(11) 1.1998(11) 0.065(5) Uani 1 1 d U
C46 C -0.603(3) 0.0655(10) 1.2040(9) 0.050(5) Uani 1 1 d .
C47 C -0.693(3) 0.0847(15) 1.2525(11) 0.072(8) Uani 1 1 d .
H47 H -0.7505 0.0557 1.2832 0.086 Uiso 1 1 calc R
C48 C -0.695(4) 0.1466(18) 1.2538(13) 0.100(12) Uani 1 1 d .
H48 H -0.7592 0.1623 1.2837 0.120 Uiso 1 1 calc R
C49 C -0.606(4) 0.1822(14) 1.2126(11) 0.077(8) Uani 1 1 d .
H49 H -0.6034 0.2241 1.2146 0.093 Uiso 1 1 calc R
C50 C -0.512(3) 0.1636(11) 1.1646(11) 0.066(7) Uani 1 1 d .
H50 H -0.4506 0.1922 1.1352 0.079 Uiso 1 1 calc R
C51 C -0.226(2) 0.5890(10) 0.7883(11) 0.051(5) Uani 1 1 d .
H51 H -0.2943 0.5769 0.7647 0.061 Uiso 1 1 calc R
C52 C -0.283(3) 0.6362(9) 0.8172(10) 0.048(5) Uani 1 1 d .
H52 H -0.3878 0.6563 0.8131 0.058 Uiso 1 1 calc R
C53 C -0.185(3) 0.6519(11) 0.8508(11) 0.063(7) Uani 1 1 d .
H53 H -0.2230 0.6833 0.8710 0.075 Uiso 1 1 calc R
C54 C -0.033(2) 0.6247(9) 0.8573(10) 0.047(5) Uani 1 1 d .
H54 H 0.0347 0.6369 0.8810 0.057 Uiso 1 1 calc R
C55 C 0.018(3) 0.5780(9) 0.8274(9) 0.044(5) Uani 1 1 d .
C56 C 0.173(2) 0.5433(8) 0.8354(8) 0.034(4) Uani 1 1 d .
C57 C 0.288(2) 0.5507(10) 0.8673(10) 0.045(5) Uani 1 1 d .
H57 H 0.2693 0.5833 0.8872 0.054 Uiso 1 1 calc R
C58 C 0.427(3) 0.5158(11) 0.8728(10) 0.053(6) Uani 1 1 d .
H58 H 0.5043 0.5237 0.8954 0.063 Uiso 1 1 calc R
C59 C 0.455(2) 0.4678(9) 0.8447(9) 0.042(5) Uani 1 1 d .
H59 H 0.5505 0.4408 0.8481 0.051 Uiso 1 1 calc R
C60 C 0.334(2) 0.4606(10) 0.8109(10) 0.048(5) Uani 1 1 d .
H60 H 0.3494 0.4272 0.7920 0.057 Uiso 1 1 calc R
C61 C -0.274(2) 0.4589(8) 0.7118(8) 0.034(4) Uani 1 1 d .
H61 H -0.2789 0.4243 0.7468 0.041 Uiso 1 1 calc R
C62 C -0.393(2) 0.4659(11) 0.6730(10) 0.054(6) Uani 1 1 d .
H62 H -0.4762 0.4393 0.6834 0.064 Uiso 1 1 calc R
C63 C -0.386(2) 0.5127(12) 0.6189(10) 0.054(6) Uani 1 1 d .
H63 H -0.4669 0.5197 0.5921 0.065 Uiso 1 1 calc R
C64 C -0.260(3) 0.5484(9) 0.6050(9) 0.050(5) Uani 1 1 d .
H64 H -0.2515 0.5798 0.5676 0.060 Uiso 1 1 calc R
C65 C -0.146(2) 0.5390(9) 0.6452(8) 0.039(4) Uani 1 1 d .
C66 C 0.001(2) 0.5757(8) 0.6318(9) 0.034(4) Uani 1 1 d .
C67 C 0.031(3) 0.6213(9) 0.5789(9) 0.044(5) Uani 1 1 d .
H67 H -0.0416 0.6326 0.5485 0.053 Uiso 1 1 calc R
C68 C 0.162(3) 0.6488(10) 0.5715(10) 0.056(6) Uani 1 1 d .
H68 H 0.1874 0.6783 0.5341 0.067 Uiso 1 1 calc R
C69 C 0.265(3) 0.6360(9) 0.6170(8) 0.043(5) Uani 1 1 d .
H69 H 0.3573 0.6576 0.6127 0.052 Uiso 1 1 calc R
C70 C 0.225(3) 0.5893(10) 0.6692(10) 0.050(5) Uani 1 1 d .
H70 H 0.2957 0.5772 0.7001 0.060 Uiso 1 1 calc R

loop_
_atom_site_aniso_label
_atom_site_aniso_U_11
_atom_site_aniso_U_22
_atom_site_aniso_U_33
_atom_site_aniso_U_23
_atom_site_aniso_U_13
_atom_site_aniso_U_12
Pt1 0.0479(4) 0.0255(4) 0.0343(4) -0.0140(3) 0.0079(3) -0.0020(3)
Pt2 0.0375(4) 0.0249(4) 0.0398(4) -0.0034(3) 0.0019(3) -0.0047(3)
Ru1 0.0307(7) 0.0191(6) 0.0264(7) -0.0080(5) 0.0014(5) -0.0042(5)
F1 0.17(2) 0.19(2) 0.075(13) 0.034(14) -0.006(14) -0.050(19)
F2 0.092(12) 0.083(12) 0.160(18) -0.058(13) -0.013(12) 0.006(10)
F3 0.149(16) 0.039(8) 0.113(13) -0.020(8) -0.048(12) 0.009(9)
F4 0.129(17) 0.15(2) 0.131(17) -0.082(16) -0.025(14) 0.060(15)
F5 0.109(14) 0.144(18) 0.170(19) -0.118(17) -0.043(14) 0.010(13)
F6 0.109(14) 0.131(17) 0.113(15) -0.006(13) -0.037(12) -0.042(13)
N1 0.038(8) 0.027(8) 0.025(7) 0.006(6) 0.006(6) 0.002(7)
N2 0.024(7) 0.032(8) 0.033(8) -0.012(6) 0.003(6) -0.016(6)
N3 0.022(7) 0.015(6) 0.035(8) -0.012(6) 0.002(6) 0.009(5)
N4 0.031(8) 0.031(8) 0.035(8) -0.011(7) 0.019(6) -0.005(7)
N5 0.049(9) 0.025(8) 0.040(9) -0.012(7) 0.007(7) -0.002(7)
N6 0.039(8) 0.028(8) 0.026(8) 0.008(6) 0.000(6) -0.018(7)
N7 0.050(10) 0.034(8) 0.038(9) -0.018(7) 0.002(7) -0.006(7)
N8 0.048(10) 0.020(8) 0.063(12) 0.013(8) -0.004(9) -0.004(7)
N9 0.069(13) 0.044(11) 0.066(13) 0.003(9) -0.002(11) -0.007(10)
N10 0.047(10) 0.071(13) 0.042(10) -0.018(10) -0.001(8) 0.015(10)
N11 0.052(10) 0.030(8) 0.019(7) -0.009(6) -0.002(7) -0.011(7)
N12 0.031(7) 0.011(6) 0.027(7) 0.002(5) 0.005(6) -0.004(6)
N13 0.016(5) 0.014(5) 0.051(7) -0.009(5) -0.005(5) 0.001(5)
N14 0.030(8) 0.041(9) 0.056(10) -0.030(8) 0.004(7) -0.007(7)
N15 0.106(15) 0.047(11) 0.078(13) -0.024(10) 0.008(12) 0.014(12)
N16 0.16(2) 0.15(2) 0.14(2) -0.109(18) -0.014(19) -0.05(2)
N17 0.14(2) 0.076(17) 0.20(3) 0.028(17) -0.07(2) -0.052(16)
N18 0.55(5) 0.13(3) 0.17(3) -0.04(3) 0.07(3) -0.07(3)
N19 0.057(10) 0.079(12) 0.059(10) -0.025(10) -0.009(9) -0.050(10)
O1 0.105(14) 0.066(11) 0.113(14) 0.000(10) 0.065(12) -0.004(11)
O2 0.156(17) 0.067(12) 0.115(14) -0.044(11) 0.018(13) -0.011(12)
O3 0.083(11) 0.069(10) 0.060(10) -0.006(8) -0.013(9) -0.009(9)
O4 0.18(2) 0.18(2) 0.115(18) -0.030(17) 0.004(16) -0.082(17)
O5 0.125(17) 0.135(17) 0.149(18) -0.076(15) 0.000(16) -0.028(16)
O6 0.18(2) 0.18(2) 0.18(2) -0.114(18) -0.005(18) -0.013(19)
O7 0.139(19) 0.081(15) 0.21(2) 0.013(15) -0.058(18) -0.029(14)
O8 0.16(2) 0.079(15) 0.19(2) -0.009(15) -0.039(18) -0.023(15)
O9 0.158(19) 0.102(16) 0.21(2) 0.006(16) -0.060(18) -0.065(15)
O10 0.54(5) 0.16(3) 0.19(3) -0.02(2) 0.04(3) -0.08(3)
O11 0.53(5) 0.089(19) 0.15(2) -0.025(17) 0.04(3) -0.11(3)
O12 0.56(6) 0.16(2) 0.20(3) -0.05(2) 0.05(3) -0.05(3)
O13 0.041(7) 0.016(6) 0.089(10) -0.030(6) 0.013(7) -0.013(5)
O14 0.091(12) 0.094(12) 0.069(10) -0.026(10) 0.007(10) -0.025(11)
O15 0.080(11) 0.087(12) 0.087(11) -0.049(10) 0.007(9) 0.016(10)
P1 0.076(4) 0.055(4) 0.056(4) -0.023(3) -0.008(3) 0.008(3)
C1 0.021(8) 0.036(10) 0.062(13) -0.026(10) 0.002(8) 0.007(8)
C2 0.057(13) 0.042(11) 0.048(12) -0.025(10) 0.027(10) -0.007(10)
C3 0.045(10) 0.032(9) 0.018(8) -0.007(7) 0.016(7) -0.007(8)
C4 0.040(11) 0.037(11) 0.092(17) -0.036(12) -0.016(11) 0.000(9)
C5 0.076(15) 0.013(8) 0.033(10) 0.007(7) 0.000(10) -0.013(9)
C6 0.025(9) 0.046(11) 0.039(10) -0.003(9) 0.008(8) -0.016(8)
C7 0.028(9) 0.027(9) 0.030(9) -0.011(7) 0.011(7) -0.001(7)
C8 0.032(9) 0.033(10) 0.036(10) -0.018(8) 0.000(8) 0.017(8)
C9 0.053(12) 0.025(9) 0.030(9) -0.009(8) 0.001(9) 0.006(9)
C10 0.032(9) 0.029(9) 0.043(10) -0.021(8) -0.002(8) -0.013(8)
C11 0.036(9) 0.030(9) 0.021(8) -0.016(7) 0.005(7) -0.011(7)
C12 0.037(9) 0.007(7) 0.048(11) -0.009(7) 0.008(8) -0.007(7)
C13 0.035(9) 0.017(8) 0.031(9) -0.016(7) 0.005(7) 0.010(7)
C14 0.046(10) 0.034(10) 0.023(9) -0.012(7) 0.005(8) -0.015(8)
C15 0.038(10) 0.020(8) 0.039(10) -0.014(7) 0.014(8) -0.008(7)
C16 0.030(9) 0.029(9) 0.038(10) -0.015(8) 0.007(8) 0.002(8)
C17 0.035(9) 0.022(8) 0.034(9) -0.008(7) -0.001(8) 0.001(7)
C18 0.033(9) 0.021(8) 0.027(8) -0.015(7) 0.015(7) -0.017(7)
C19 0.053(12) 0.016(8) 0.037(10) 0.007(7) 0.005(9) -0.008(8)
C20 0.039(11) 0.044(11) 0.039(11) -0.002(9) -0.012(9) 0.000(9)
C21 0.080(16) 0.031(10) 0.051(13) -0.016(9) 0.042(12) -0.034(11)
C22 0.052(13) 0.049(13) 0.079(17) -0.029(12) 0.033(12) -0.021(11)
C23 0.048(12) 0.048(12) 0.052(12) -0.015(10) 0.004(10) -0.027(10)
C24 0.054(12) 0.053(12) 0.043(11) -0.039(10) 0.012(9) -0.011(10)
C25 0.045(11) 0.054(13) 0.043(11) -0.039(10) 0.008(9) 0.004(10)
C26 0.061(13) 0.040(11) 0.027(9) -0.020(8) 0.016(9) -0.023(10)
C27 0.057(9) 0.042(8) 0.047(8) -0.033(7) 0.000(7) -0.001(7)
C28 0.081(16) 0.015(8) 0.052(12) -0.016(8) 0.006(11) -0.013(9)
C29 0.063(14) 0.043(12) 0.045(12) -0.021(10) 0.015(10) -0.024(11)
C30 0.042(11) 0.037(10) 0.050(11) -0.018(9) 0.002(9) -0.009(9)
C31 0.052(11) 0.023(9) 0.032(9) -0.009(8) 0.001(8) -0.008(8)
C32 0.096(19) 0.042(13) 0.046(13) -0.014(11) 0.006(13) 0.002(13)
C33 0.080(17) 0.045(13) 0.063(15) -0.012(11) 0.016(13) -0.025(12)
C34 0.076(16) 0.073(16) 0.029(11) -0.024(11) 0.019(11) 0.006(13)
C35 0.031(10) 0.075(15) 0.046(12) -0.036(11) 0.021(9) -0.010(10)
C36 0.073(16) 0.043(12) 0.061(15) -0.014(11) -0.023(13) -0.014(12)
C37 0.079(18) 0.09(2) 0.070(17) -0.055(16) -0.024(14) -0.002(15)
C38 0.10(2) 0.034(12) 0.066(17) -0.018(12) -0.010(15) 0.010(13)
C39 0.093(19) 0.014(10) 0.10(2) -0.011(11) -0.051(18) -0.005(11)
C40 0.079(16) 0.026(10) 0.065(11) 0.008(10) -0.025(9) 0.011(11)
C41 0.086(11) 0.051(9) 0.068(9) -0.003(8) -0.019(8) -0.026(9)
C42 0.090(11) 0.057(9) 0.067(10) 0.001(9) -0.016(9) -0.038(9)
C43 0.091(11) 0.064(10) 0.077(10) 0.014(9) -0.012(10) -0.039(10)
C44 0.087(11) 0.067(10) 0.063(10) 0.007(9) -0.005(9) -0.036(9)
C45 0.074(11) 0.056(9) 0.057(10) 0.012(8) -0.008(9) -0.034(9)
C46 0.052(12) 0.049(12) 0.044(12) -0.006(10) 0.004(10) -0.011(11)
C47 0.047(13) 0.11(2) 0.043(13) 0.004(14) 0.016(11) -0.011(14)
C48 0.11(3) 0.12(3) 0.055(17) -0.04(2) 0.014(17) 0.04(2)
C49 0.10(2) 0.069(17) 0.048(15) -0.017(13) 0.008(15) 0.021(16)
C50 0.09(2) 0.036(12) 0.060(15) -0.006(11) 0.004(14) -0.007(13)
C51 0.035(11) 0.045(12) 0.071(15) -0.011(11) 0.007(10) -0.014(10)
C52 0.057(13) 0.035(11) 0.059(13) -0.028(10) 0.009(11) -0.006(10)
C53 0.084(18) 0.056(14) 0.063(15) -0.045(13) -0.002(13) 0.003(13)
C54 0.046(12) 0.042(11) 0.062(14) -0.032(11) 0.009(10) -0.002(10)
C55 0.064(13) 0.037(10) 0.033(10) -0.017(8) 0.009(9) -0.014(10)
C56 0.029(9) 0.029(9) 0.044(11) -0.006(8) -0.003(8) -0.007(8)
C57 0.044(11) 0.041(11) 0.057(13) -0.024(10) -0.020(10) 0.010(9)
C58 0.047(12) 0.066(15) 0.054(13) -0.026(12) -0.024(10) 0.004(11)
C59 0.027(9) 0.038(11) 0.063(13) -0.018(10) -0.020(9) 0.016(8)
C60 0.044(12) 0.040(11) 0.066(14) -0.023(10) 0.017(10) -0.030(10)
C61 0.034(10) 0.024(9) 0.037(10) 0.008(7) -0.004(8) -0.010(8)
C62 0.038(11) 0.065(15) 0.056(14) -0.012(12) 0.005(10) -0.018(11)
C63 0.033(10) 0.089(18) 0.053(13) -0.038(13) -0.005(10) -0.011(11)
C64 0.068(15) 0.033(11) 0.042(11) -0.001(9) -0.001(11) -0.005(10)
C65 0.046(11) 0.048(11) 0.024(9) -0.008(8) -0.002(8) -0.014(9)
C66 0.041(10) 0.015(8) 0.044(11) -0.003(7) 0.000(9) -0.004(8)
C67 0.068(14) 0.034(10) 0.031(10) -0.012(8) 0.014(10) -0.015(10)
C68 0.082(17) 0.043(12) 0.041(12) -0.011(10) 0.024(12) -0.025(12)
C69 0.059(13) 0.039(11) 0.033(10) -0.006(9) 0.008(9) -0.026(10)
C70 0.060(13) 0.048(12) 0.049(12) -0.022(10) 0.011(10) -0.028(11)

loop_
_atom_type_symbol
_atom_type_description
_atom_type_scat_dispersion_real
_atom_type_scat_dispersion_imag
_atom_type_scat_source
C C 0.0033 0.0016 'International Tables Vol C Tables 4.2.6.8 and 6.1.1.4'
H H 0.0000 0.0000 'International Tables Vol C Tables 4.2.6.8 and 6.1.1.4'
O O 0.0106 0.0060 'International Tables Vol C Tables 4.2.6.8 and 6.1.1.4'
N N 0.0061 0.0033 'International Tables Vol C Tables 4.2.6.8 and 6.1.1.4'
F F 0.0171 0.0103 'International Tables Vol C Tables 4.2.6.8 and 6.1.1.4'
P P 0.1023 0.0942 'International Tables Vol C Tables 4.2.6.8 and 6.1.1.4'
Ru Ru -1.2594 0.8363 'International Tables Vol C Tables 4.2.6.8 and 6.1.1.4'
Pt Pt -1.7033 8.3905 'International Tables Vol C Tables 4.2.6.8 and 6.1.1.4'

loop_
_geom_angle_atom_site_label_1
_geom_angle_atom_site_label_2
_geom_angle_atom_site_label_3
_geom_angle
N6 Pt1 N1 177.2(6)
N6 Pt1 N7 81.3(6)
N1 Pt1 N7 97.7(6)
N6 Pt1 N5 80.4(6)
N1 Pt1 N5 100.5(6)
N7 Pt1 N5 161.8(6)
N9 Pt2 N8 80.9(8)
N9 Pt2 N10 79.4(9)
N8 Pt2 N10 160.2(8)
N9 Pt2 N4 179.0(8)
N8 Pt2 N4 99.9(6)
N10 Pt2 N4 99.8(7)
N13 Ru1 N3 94.2(5)
N13 Ru1 N11 95.6(6)
N3 Ru1 N11 95.9(5)
N13 Ru1 N2 89.0(5)
N3 Ru1 N2 79.1(5)
N11 Ru1 N2 173.5(6)
N13 Ru1 N14 80.8(6)
N3 Ru1 N14 173.9(5)
N11 Ru1 N14 88.3(6)
N2 Ru1 N14 97.0(6)
N13 Ru1 N12 173.1(5)
N3 Ru1 N12 89.7(5)
N11 Ru1 N12 78.4(5)
N2 Ru1 N12 97.3(5)
N14 Ru1 N12 95.6(5)
C5 N1 C1 116.3(15)
C5 N1 Pt1 120.9(13)
C1 N1 Pt1 122.7(12)
C6 N2 C10 119.6(15)
C6 N2 Ru1 125.2(12)
C10 N2 Ru1 115.1(11)
C15 N3 C11 118.1(14)
C15 N3 Ru1 126.4(10)
C11 N3 Ru1 115.5(10)
C16 N4 C20 120.0(16)
C16 N4 Pt2 119.7(11)
C20 N4 Pt2 120.2(13)
C21 N5 C25 118.9(17)
C21 N5 Pt1 129.4(13)
C25 N5 Pt1 111.7(12)
C26 N6 C30 121.5(16)
C26 N6 Pt1 120.2(11)
C30 N6 Pt1 118.2(12)
C35 N7 C31 115.6(17)
C35 N7 Pt1 130.3(14)
C31 N7 Pt1 114.1(11)
C36 N8 C40 115(2)
C36 N8 Pt2 128.7(13)
C40 N8 Pt2 116.3(16)
C45 N9 C41 123(2)
C45 N9 Pt2 118.9(16)
C41 N9 Pt2 118.3(17)
C50 N10 C46 121(2)
C50 N10 Pt2 124.9(17)
C46 N10 Pt2 113.6(16)
C55 N11 C51 117.6(17)
C55 N11 Ru1 116.2(13)
C51 N11 Ru1 126.1(13)
C60 N12 C56 120.0(16)
C60 N12 Ru1 125.1(12)
C56 N12 Ru1 114.8(11)
C61 N13 C65 109.9(14)
C61 N13 Ru1 133.6(12)
C65 N13 Ru1 115.5(10)
C66 N14 C70 116.2(18)
C66 N14 Ru1 117.9(12)
C70 N14 Ru1 125.7(15)
O1 N15 O2 119.6(12)
O1 N15 O3 118.9(11)
O2 N15 O3 120.8(12)
O4 N16 O5 119.4(13)
O4 N16 O6 121.0(13)
O5 N16 O6 119.0(13)
O9 N17 O8 120.9(13)
O9 N17 O7 118.8(12)
O8 N17 O7 120.1(12)
O12 N18 O11 117.8(17)
O12 N18 O10 118.2(17)
O11 N18 O10 118.8(17)
O13 N19 O14 119.0(11)
O13 N19 O15 121.0(10)
O14 N19 O15 119.4(11)
F4 P1 F1 90.5(14)
F4 P1 F5 173.6(15)
F1 P1 F5 95.5(14)
F4 P1 F3 90.7(12)
F1 P1 F3 89.3(13)
F5 P1 F3 91.6(10)
F4 P1 F6 88.1(13)
F1 P1 F6 178.4(15)
F5 P1 F6 85.9(13)
F3 P1 F6 89.8(10)
F4 P1 F2 89.2(12)
F1 P1 F2 93.7(13)
F5 P1 F2 88.2(10)
F3 P1 F2 176.9(11)
F6 P1 F2 87.2(11)
N1 C1 C2 123.3(17)
N1 C1 H1 118.3
C2 C1 H1 118.3
C1 C2 C3 120.0(19)
C1 C2 H2 120.0
C3 C2 H2 120.0
C2 C3 C4 118.0(17)
C2 C3 C8 120.2(17)
C4 C3 C8 121.8(17)
C3 C4 C5 119.1(19)
C3 C4 H4 120.5
C5 C4 H4 120.5
N1 C5 C4 123.0(19)
N1 C5 H5 118.5
C4 C5 H5 118.5
N2 C6 C7 121.9(17)
N2 C6 H6 119.0
C7 C6 H6 119.0
C8 C7 C6 120.4(15)
C8 C7 H7 119.8
C6 C7 H7 119.8
C7 C8 C9 116.8(15)
C7 C8 C3 121.2(15)
C9 C8 C3 121.6(17)
C10 C9 C8 120.1(17)
C10 C9 H9 119.9
C8 C9 H9 119.9
N2 C10 C9 121.0(16)
N2 C10 C11 115.0(14)
C9 C10 C11 124.0(16)
N3 C11 C12 120.5(14)
N3 C11 C10 115.2(14)
C12 C11 C10 124.3(15)
C11 C12 C13 119.6(14)
C11 C12 H12 120.2
C13 C12 H12 120.2
C14 C13 C12 118.5(15)
C14 C13 C18 121.3(14)
C12 C13 C18 120.2(13)
C13 C14 C15 120.4(16)
C13 C14 H14 119.8
C15 C14 H14 119.8
N3 C15 C14 122.7(15)
N3 C15 H15 118.6
C14 C15 H15 118.6
N4 C16 C17 121.3(16)
N4 C16 H16 119.4
C17 C16 H16 119.4
C16 C17 C18 118.1(16)
C16 C17 H17 121.0
C18 C17 H17 121.0
C19 C18 C17 119.6(15)
C19 C18 C13 122.5(15)
C17 C18 C13 117.8(15)
C18 C19 C20 117.8(18)
C18 C19 H19 121.1
C20 C19 H19 121.1
N4 C20 C19 123.3(19)
N4 C20 H20 118.4
C19 C20 H20 118.4
N5 C21 C22 123(2)
N5 C21 H21 118.3
C22 C21 H21 118.3
C21 C22 C23 119(2)
C21 C22 H22 120.4
C23 C22 H22 120.4
C24 C23 C22 118.9(19)
C24 C23 H23 120.6
C22 C23 H23 120.6
C25 C24 C23 117.6(18)
C25 C24 H24 121.2
C23 C24 H24 121.2
N5 C25 C24 121.7(19)
N5 C25 C26 117.2(16)
C24 C25 C26 121.2(17)
C27 C26 N6 119.4(17)
C27 C26 C25 130.2(17)
N6 C26 C25 110.4(15)
C26 C27 C28 119.9(18)
C26 C27 H27 120.1
C28 C27 H27 120.1
C27 C28 C29 123.8(18)
C27 C28 H28 118.1
C29 C28 H28 118.1
C28 C29 C30 113.2(17)
C28 C29 H29 123.4
C30 C29 H29 123.4
N6 C30 C29 122.0(17)
N6 C30 C31 114.7(16)
C29 C30 C31 123.2(17)
C32 C31 N7 119.5(18)
C32 C31 C30 128.8(19)
N7 C31 C30 111.0(15)
C31 C32 C33 124(2)
C31 C32 H32 117.9
C33 C32 H32 117.9
C32 C33 C34 117(2)
C32 C33 H33 121.5
C34 C33 H33 121.5
C33 C34 C35 120(2)
C33 C34 H34 119.9
C35 C34 H34 119.9
N7 C35 C34 123(2)
N7 C35 H35 118.5
C34 C35 H35 118.5
N8 C36 C37 121(2)
N8 C36 H36 119.5
C37 C36 H36 119.5
C38 C37 C36 119(3)
C38 C37 H37 120.6
C36 C37 H37 120.6
C39 C38 C37 122(2)
C39 C38 H38 118.8
C37 C38 H38 118.8
C38 C39 C40 119(2)
C38 C39 H39 120.3
C40 C39 H39 120.3
N8 C40 C39 123(2)
N8 C40 C41 112(2)
C39 C40 C41 125(2)
N9 C41 C42 119(3)
N9 C41 C40 113(2)
C42 C41 C40 129(2)
C43 C42 C41 119(3)
C43 C42 H42 120.6
C41 C42 H42 120.6
C42 C43 C44 123(2)
C42 C43 H43 118.7
C44 C43 H43 118.7
C45 C44 C43 120(3)
C45 C44 H44 119.9
C43 C44 H44 119.9
C44 C45 N9 117(3)
C44 C45 C46 131(3)
N9 C45 C46 111.8(19)
N10 C46 C45 115(2)
N10 C46 C47 121(2)
C45 C46 C47 124(2)
C48 C47 C46 118(2)
C48 C47 H47 120.8
C46 C47 H47 120.8
C49 C48 C47 117(2)
C49 C48 H48 121.4
C47 C48 H48 121.4
C48 C49 C50 125(3)
C48 C49 H49 117.3
C50 C49 H49 117.3
N10 C50 C49 117(2)
N10 C50 H50 121.5
C49 C50 H50 121.5
N11 C51 C52 122(2)
N11 C51 H51 119.0
C52 C51 H51 119.0
C53 C52 C51 118(2)
C53 C52 H52 121.1
C51 C52 H52 121.1
C52 C53 C54 122.9(19)
C52 C53 H53 118.5
C54 C53 H53 118.5
C53 C54 C55 117(2)
C53 C54 H54 121.4
C55 C54 H54 121.4
N11 C55 C54 123(2)
N11 C55 C56 116.2(16)
C54 C55 C56 121.0(19)
C57 C56 N12 117.0(17)
C57 C56 C55 128.7(18)
N12 C56 C55 114.3(15)
C58 C57 C56 124.6(19)
C58 C57 H57 117.7
C56 C57 H57 117.7
C57 C58 C59 118.2(18)
C57 C58 H58 120.9
C59 C58 H58 120.9
C58 C59 C60 116.9(17)
C58 C59 H59 121.5
C60 C59 H59 121.5
N12 C60 C59 122.9(18)
N12 C60 H60 118.5
C59 C60 H60 118.5
N13 C61 C62 128.2(17)
N13 C61 H61 115.9
C62 C61 H61 115.9
C63 C62 C61 118.7(18)
C63 C62 H62 120.6
C61 C62 H62 120.6
C64 C63 C62 118.5(19)
C64 C63 H63 120.8
C62 C63 H63 120.8
C63 C64 C65 120(2)
C63 C64 H64 120.0
C65 C64 H64 120.0
C64 C65 N13 123.8(16)
C64 C65 C66 123.0(17)
N13 C65 C66 113.1(14)
N14 C66 C67 124.2(18)
N14 C66 C65 112.5(15)
C67 C66 C65 123.3(17)
C68 C67 C66 118(2)
C68 C67 H67 120.8
C66 C67 H67 120.8
C67 C68 C69 121.9(19)
C67 C68 H68 119.0
C69 C68 H68 119.0
C68 C69 C70 115.6(18)
C68 C69 H69 122.2
C70 C69 H69 122.2
N14 C70 C69 124(2)
N14 C70 H70 118.2
C69 C70 H70 118.2

loop_
_geom_bond_atom_site_label_1
_geom_bond_atom_site_label_2
_geom_bond_distance
Pt1 N6 1.920(16)
Pt1 N1 2.022(15)
Pt1 N7 2.035(16)
Pt1 N5 2.063(15)
Pt2 N9 1.890(19)
Pt2 N8 1.979(19)
Pt2 N10 2.048(17)
Pt2 N4 2.061(14)
Ru1 N13 1.965(13)
Ru1 N3 2.043(14)
Ru1 N11 2.056(14)
Ru1 N2 2.066(14)
Ru1 N14 2.078(17)
Ru1 N12 2.083(14)
F1 P1 1.52(2)
F2 P1 1.610(19)
F3 P1 1.592(17)
F4 P1 1.50(2)
F5 P1 1.57(2)
F6 P1 1.59(2)
N1 C5 1.33(3)
N1 C1 1.35(2)
N2 C6 1.32(2)
N2 C10 1.38(2)
N3 C15 1.33(2)
N3 C11 1.39(2)
N4 C16 1.32(2)
N4 C20 1.33(2)
N5 C21 1.32(2)
N5 C25 1.37(2)
N6 C26 1.38(2)
N6 C30 1.38(2)
N7 C35 1.35(2)
N7 C31 1.44(2)
N8 C36 1.38(3)
N8 C40 1.38(3)
N9 C45 1.39(3)
N9 C41 1.39(3)
N10 C50 1.32(3)
N10 C46 1.34(3)
N11 C55 1.35(2)
N11 C51 1.37(3)
N12 C60 1.29(2)
N12 C56 1.39(2)
N13 C61 1.34(2)
N13 C65 1.47(2)
N14 C66 1.33(2)
N14 C70 1.34(2)
N15 O1 1.228(9)
N15 O2 1.228(9)
N15 O3 1.230(9)
N16 O4 1.219(9)
N16 O5 1.226(9)
N16 O6 1.233(9)
N17 O9 1.223(9)
N17 O8 1.224(9)
N17 O7 1.227(9)
N18 O12 1.223(10)
N18 O11 1.223(10)
N18 O10 1.224(10)
N19 O13 1.220(9)
N19 O14 1.221(9)
N19 O15 1.223(9)
C1 C2 1.36(3)
C1 H1 0.9500
C2 C3 1.37(3)
C2 H2 0.9500
C3 C4 1.37(3)
C3 C8 1.45(2)
C4 C5 1.39(3)
C4 H4 0.9500
C5 H5 0.9500
C6 C7 1.41(3)
C6 H6 0.9500
C7 C8 1.39(2)
C7 H7 0.9500
C8 C9 1.43(2)
C9 C10 1.38(2)
C9 H9 0.9500
C10 C11 1.44(2)
C11 C12 1.40(2)
C12 C13 1.40(2)
C12 H12 0.9500
C13 C14 1.36(2)
C13 C18 1.52(2)
C14 C15 1.39(2)
C14 H14 0.9500
C15 H15 0.9500
C16 C17 1.39(2)
C16 H16 0.9500
C17 C18 1.41(2)
C17 H17 0.9500
C18 C19 1.37(3)
C19 C20 1.37(3)
C19 H19 0.9500
C20 H20 0.9500
C21 C22 1.32(3)
C21 H21 0.9500
C22 C23 1.41(3)
C22 H22 0.9500
C23 C24 1.40(3)
C23 H23 0.9500
C24 C25 1.37(3)
C24 H24 0.9500
C25 C26 1.47(3)
C26 C27 1.37(3)
C27 C28 1.39(3)
C27 H27 0.9500
C28 C29 1.42(3)
C28 H28 0.9500
C29 C30 1.44(3)
C29 H29 0.9500
C30 C31 1.48(3)
C31 C32 1.33(3)
C32 C33 1.35(3)
C32 H32 0.9500
C33 C34 1.36(3)
C33 H33 0.9500
C34 C35 1.38(3)
C34 H34 0.9500
C35 H35 0.9500
C36 C37 1.40(3)
C36 H36 0.9500
C37 C38 1.36(4)
C37 H37 0.9500
C38 C39 1.27(4)
C38 H38 0.9500
C39 C40 1.39(3)
C39 H39 0.9500
C40 C41 1.46(4)
C41 C42 1.42(3)
C42 C43 1.33(4)
C42 H42 0.9500
C43 C44 1.41(4)
C43 H43 0.9500
C44 C45 1.38(3)
C44 H44 0.9500
C45 C46 1.42(3)
C46 C47 1.42(3)
C47 C48 1.38(4)
C47 H47 0.9500
C48 C49 1.29(4)
C48 H48 0.9500
C49 C50 1.42(3)
C49 H49 0.9500
C50 H50 0.9500
C51 C52 1.41(3)
C51 H51 0.9500
C52 C53 1.34(3)
C52 H52 0.9500
C53 C54 1.37(3)
C53 H53 0.9500
C54 C55 1.40(3)
C54 H54 0.9500
C55 C56 1.45(3)
C56 C57 1.35(3)
C57 C58 1.33(3)
C57 H57 0.9500
C58 C59 1.38(3)
C58 H58 0.9500
C59 C60 1.41(3)
C59 H59 0.9500
C60 H60 0.9500
C61 C62 1.39(3)
C61 H61 0.9500
C62 C63 1.39(3)
C62 H62 0.9500
C63 C64 1.37(3)
C63 H63 0.9500
C64 C65 1.38(3)
C64 H64 0.9500
C65 C66 1.53(3)
C66 C67 1.38(3)
C67 C68 1.31(3)
C67 H67 0.9500
C68 C69 1.40(3)
C68 H68 0.9500
C69 C70 1.40(3)
C69 H69 0.9500
C70 H70 0.9500

loop_
_geom_torsion_atom_site_label_1
_geom_torsion_atom_site_label_2
_geom_torsion_atom_site_label_3
_geom_torsion_atom_site_label_4
_geom_torsion
N6 Pt1 N1 C5 -123(12)
N7 Pt1 N1 C5 -53.6(14)
N5 Pt1 N1 C5 126.6(13)
N6 Pt1 N1 C1 61(13)
N7 Pt1 N1 C1 130.5(15)
N5 Pt1 N1 C1 -49.4(15)
N13 Ru1 N2 C6 85.6(14)
N3 Ru1 N2 C6 -179.9(14)
N11 Ru1 N2 C6 -139(5)
N14 Ru1 N2 C6 4.9(14)
N12 Ru1 N2 C6 -91.7(14)
N13 Ru1 N2 C10 -92.4(12)
N3 Ru1 N2 C10 2.0(11)
N11 Ru1 N2 C10 43(5)
N14 Ru1 N2 C10 -173.1(11)
N12 Ru1 N2 C10 90.3(11)
N13 Ru1 N3 C15 -93.8(14)
N11 Ru1 N3 C15 2.3(15)
N2 Ru1 N3 C15 178.0(15)
N14 Ru1 N3 C15 -130(5)
N12 Ru1 N3 C15 80.5(14)
N13 Ru1 N3 C11 88.2(12)
N11 Ru1 N3 C11 -175.7(11)
N2 Ru1 N3 C11 0.0(11)
N14 Ru1 N3 C11 52(6)
N12 Ru1 N3 C11 -97.5(11)
N9 Pt2 N4 C16 -27(49)
N8 Pt2 N4 C16 120.8(13)
N10 Pt2 N4 C16 -58.2(14)
N9 Pt2 N4 C20 155(48)
N8 Pt2 N4 C20 -56.6(15)
N10 Pt2 N4 C20 124.4(14)
N6 Pt1 N5 C21 176(2)
N1 Pt1 N5 C21 -7(2)
N7 Pt1 N5 C21 174(2)
N6 Pt1 N5 C25 -3.1(13)
N1 Pt1 N5 C25 174.3(13)
N7 Pt1 N5 C25 -5(3)
N1 Pt1 N6 C26 -107(12)
N7 Pt1 N6 C26 -176.7(15)
N5 Pt1 N6 C26 3.9(14)
N1 Pt1 N6 C30 70(13)
N7 Pt1 N6 C30 0.2(14)
N5 Pt1 N6 C30 -179.1(15)
N6 Pt1 N7 C35 175.7(18)
N1 Pt1 N7 C35 -1.7(19)
N5 Pt1 N7 C35 177.8(19)
N6 Pt1 N7 C31 -5.1(13)
N1 Pt1 N7 C31 177.6(13)
N5 Pt1 N7 C31 -3(3)
N9 Pt2 N8 C36 179.8(19)
N10 Pt2 N8 C36 177.6(19)
N4 Pt2 N8 C36 0.3(19)
N9 Pt2 N8 C40 -3.1(16)
N10 Pt2 N8 C40 -5(3)
N4 Pt2 N8 C40 177.4(16)
N8 Pt2 N9 C45 -176.1(19)
N10 Pt2 N9 C45 3.2(18)
N4 Pt2 N9 C45 -28(50)
N8 Pt2 N9 C41 2.1(18)
N10 Pt2 N9 C41 -179(2)
N4 Pt2 N9 C41 150(48)
N9 Pt2 N10 C50 179(2)
N8 Pt2 N10 C50 -179(2)
N4 Pt2 N10 C50 -2(2)
N9 Pt2 N10 C46 -8.9(15)
N8 Pt2 N10 C46 -7(3)
N4 Pt2 N10 C46 170.6(15)
N13 Ru1 N11 C55 -173.4(13)
N3 Ru1 N11 C55 91.8(13)
N2 Ru1 N11 C55 52(6)
N14 Ru1 N11 C55 -92.8(13)
N12 Ru1 N11 C55 3.3(12)
N13 Ru1 N11 C51 6.9(16)
N3 Ru1 N11 C51 -88.0(16)
N2 Ru1 N11 C51 -128(5)
N14 Ru1 N11 C51 87.5(16)
N12 Ru1 N11 C51 -176.4(16)
N13 Ru1 N12 C60 -157(4)
N3 Ru1 N12 C60 77.9(14)
N11 Ru1 N12 C60 173.9(15)
N2 Ru1 N12 C60 -1.2(15)
N14 Ru1 N12 C60 -99.0(14)
N13 Ru1 N12 C56 27(5)
N3 Ru1 N12 C56 -98.0(11)
N11 Ru1 N12 C56 -1.9(11)
N2 Ru1 N12 C56 -177.0(11)
N14 Ru1 N12 C56 85.2(12)
N3 Ru1 N13 C61 -6.3(16)
N11 Ru1 N13 C61 -102.6(16)
N2 Ru1 N13 C61 72.8(16)
N14 Ru1 N13 C61 170.1(17)
N12 Ru1 N13 C61 -131(4)
N3 Ru1 N13 C65 -173.9(12)
N11 Ru1 N13 C65 89.8(12)
N2 Ru1 N13 C65 -94.8(12)
N14 Ru1 N13 C65 2.5(12)
N12 Ru1 N13 C65 62(5)
N13 Ru1 N14 C66 -2.9(13)
N3 Ru1 N14 C66 34(6)
N11 Ru1 N14 C66 -98.8(14)
N2 Ru1 N14 C66 85.0(13)
N12 Ru1 N14 C66 -177.0(13)
N13 Ru1 N14 C70 -178.1(16)
N3 Ru1 N14 C70 -141(5)
N11 Ru1 N14 C70 85.9(16)
N2 Ru1 N14 C70 -90.2(16)
N12 Ru1 N14 C70 7.8(16)
C5 N1 C1 C2 3(3)
Pt1 N1 C1 C2 179.3(16)
N1 C1 C2 C3 2(3)
C1 C2 C3 C4 -5(3)
C1 C2 C3 C8 175.9(18)
C2 C3 C4 C5 3(3)
C8 C3 C4 C5 -177.8(18)
C1 N1 C5 C4 -5(3)
Pt1 N1 C5 C4 178.7(16)
C3 C4 C5 N1 2(3)
C10 N2 C6 C7 2(2)
Ru1 N2 C6 C7 -175.6(13)
N2 C6 C7 C8 -3(3)
C6 C7 C8 C9 3(3)
C6 C7 C8 C3 175.4(17)
C2 C3 C8 C7 64(3)
C4 C3 C8 C7 -115(2)
C2 C3 C8 C9 -124(2)
C4 C3 C8 C9 56(3)
C7 C8 C9 C10 -3(3)
C3 C8 C9 C10 -175.5(17)
C6 N2 C10 C9 -3(2)
Ru1 N2 C10 C9 175.6(13)
C6 N2 C10 C11 178.2(15)
Ru1 N2 C10 C11 -3.6(18)
C8 C9 C10 N2 3(3)
C8 C9 C10 C11 -177.7(16)
C15 N3 C11 C12 2(2)
Ru1 N3 C11 C12 -179.5(13)
C15 N3 C11 C10 179.9(15)
Ru1 N3 C11 C10 -1.9(18)
N2 C10 C11 N3 4(2)
C9 C10 C11 N3 -175.6(16)
N2 C10 C11 C12 -178.9(16)
C9 C10 C11 C12 2(3)
N3 C11 C12 C13 2(3)
C10 C11 C12 C13 -175.2(16)
C11 C12 C13 C14 -5(3)
C11 C12 C13 C18 176.9(15)
C12 C13 C14 C15 3(3)
C18 C13 C14 C15 -178.8(16)
C11 N3 C15 C14 -4(3)
Ru1 N3 C15 C14 177.7(13)
C13 C14 C15 N3 2(3)
C20 N4 C16 C17 0(3)
Pt2 N4 C16 C17 -177.2(12)
N4 C16 C17 C18 -1(2)
C16 C17 C18 C19 1(2)
C16 C17 C18 C13 177.5(14)
C14 C13 C18 C19 -135.6(18)
C12 C13 C18 C19 43(2)
C14 C13 C18 C17 48(2)
C12 C13 C18 C17 -133.8(17)
C17 C18 C19 C20 -1(3)
C13 C18 C19 C20 -177.0(16)
C16 N4 C20 C19 0(3)
Pt2 N4 C20 C19 177.5(15)
C18 C19 C20 N4 0(3)
C25 N5 C21 C22 1(4)
Pt1 N5 C21 C22 -177.9(19)
N5 C21 C22 C23 -3(4)
C21 C22 C23 C24 2(4)
C22 C23 C24 C25 1(3)
C21 N5 C25 C24 3(3)
Pt1 N5 C25 C24 -178.2(16)
C21 N5 C25 C26 -177(2)
Pt1 N5 C25 C26 2(2)
C23 C24 C25 N5 -4(3)
C23 C24 C25 C26 176.0(19)
C30 N6 C26 C27 2(3)
Pt1 N6 C26 C27 178.4(15)
C30 N6 C26 C25 179.3(17)
Pt1 N6 C26 C25 -4(2)
N5 C25 C26 C27 178(2)
C24 C25 C26 C27 -1(4)
N5 C25 C26 N6 1(3)
C24 C25 C26 N6 -178.9(18)
N6 C26 C27 C28 -4(3)
C25 C26 C27 C28 179(2)
C26 C27 C28 C29 7(3)
C27 C28 C29 C30 -6(3)
C26 N6 C30 C29 -1(3)
Pt1 N6 C30 C29 -177.9(15)
C26 N6 C30 C31 -178.6(17)
Pt1 N6 C30 C31 4(2)
C28 C29 C30 N6 3(3)
C28 C29 C30 C31 -179.8(19)
C35 N7 C31 C32 -1(3)
Pt1 N7 C31 C32 179.8(17)
C35 N7 C31 C30 -172.2(17)
Pt1 N7 C31 C30 8.5(19)
N6 C30 C31 C32 -179(2)
C29 C30 C31 C32 4(4)
N6 C30 C31 N7 -8(2)
C29 C30 C31 N7 174.1(18)
N7 C31 C32 C33 6(4)
C30 C31 C32 C33 176(2)
C31 C32 C33 C34 -6(4)
C32 C33 C34 C35 2(4)
C31 N7 C35 C34 -4(3)
Pt1 N7 C35 C34 175.5(17)
C33 C34 C35 N7 3(4)
C40 N8 C36 C37 4(3)
Pt2 N8 C36 C37 -179.2(17)
N8 C36 C37 C38 -6(4)
C36 C37 C38 C39 8(4)
C37 C38 C39 C40 -7(4)
C36 N8 C40 C39 -2(3)
Pt2 N8 C40 C39 -179.9(18)
C36 N8 C40 C41 -179.1(19)
Pt2 N8 C40 C41 3(3)
C38 C39 C40 N8 4(4)
C38 C39 C40 C41 -180(3)
C45 N9 C41 C42 -1(4)
Pt2 N9 C41 C42 -179.4(18)
C45 N9 C41 C40 177(2)
Pt2 N9 C41 C40 -1(3)
N8 C40 C41 N9 -2(3)
C39 C40 C41 N9 -178(2)
N8 C40 C41 C42 177(2)
C39 C40 C41 C42 0(4)
N9 C41 C42 C43 -2(4)
C40 C41 C42 C43 -180(3)
C41 C42 C43 C44 4(4)
C42 C43 C44 C45 -4(4)
C43 C44 C45 N9 1(4)
C43 C44 C45 C46 177(3)
C41 N9 C45 C44 1(4)
Pt2 N9 C45 C44 179.5(19)
C41 N9 C45 C46 -175(2)
Pt2 N9 C45 C46 3(3)
C50 N10 C46 C45 -174(2)
Pt2 N10 C46 C45 13(2)
C50 N10 C46 C47 -2(3)
Pt2 N10 C46 C47 -175.2(17)
C44 C45 C46 N10 173(3)
N9 C45 C46 N10 -10(3)
C44 C45 C46 C47 2(4)
N9 C45 C46 C47 178(2)
N10 C46 C47 C48 4(4)
C45 C46 C47 C48 175(3)
C46 C47 C48 C49 -4(4)
C47 C48 C49 C50 3(5)
C46 N10 C50 C49 1(4)
Pt2 N10 C50 C49 172.7(18)
C48 C49 C50 N10 -1(5)
C55 N11 C51 C52 0(3)
Ru1 N11 C51 C52 179.9(15)
N11 C51 C52 C53 -1(3)
C51 C52 C53 C54 1(4)
C52 C53 C54 C55 -1(4)
C51 N11 C55 C54 0(3)
Ru1 N11 C55 C54 -179.7(15)
C51 N11 C55 C56 175.6(17)
Ru1 N11 C55 C56 -4(2)
C53 C54 C55 N11 0(3)
C53 C54 C55 C56 -175(2)
C60 N12 C56 C57 6(3)
Ru1 N12 C56 C57 -178.1(14)
C60 N12 C56 C55 -175.7(16)
Ru1 N12 C56 C55 0.3(19)
N11 C55 C56 C57 -179(2)
C54 C55 C56 C57 -4(3)
N11 C55 C56 N12 3(2)
C54 C55 C56 N12 178.1(17)
N12 C56 C57 C58 -3(3)
C55 C56 C57 C58 179(2)
C56 C57 C58 C59 -1(4)
C57 C58 C59 C60 2(3)
C56 N12 C60 C59 -5(3)
Ru1 N12 C60 C59 179.0(15)
C58 C59 C60 N12 2(3)
C65 N13 C61 C62 -10(3)
Ru1 N13 C61 C62 -177.9(16)
N13 C61 C62 C63 5(3)
C61 C62 C63 C64 2(3)
C62 C63 C64 C65 -2(3)
C63 C64 C65 N13 -4(3)
C63 C64 C65 C66 177.9(19)
C61 N13 C65 C64 10(3)
Ru1 N13 C65 C64 -180.0(16)
C61 N13 C65 C66 -172.4(15)
Ru1 N13 C65 C66 -1.9(19)
C70 N14 C66 C67 -5(3)
Ru1 N14 C66 C67 179.7(14)
C70 N14 C66 C65 178.2(16)
Ru1 N14 C66 C65 2(2)
C64 C65 C66 N14 177.7(19)
N13 C65 C66 N14 0(2)
C64 C65 C66 C67 0(3)
N13 C65 C66 C67 -177.6(17)
N14 C66 C67 C68 5(3)
C65 C66 C67 C68 -178.4(18)
C66 C67 C68 C69 -4(3)
C67 C68 C69 C70 4(3)
C66 N14 C70 C69 4(3)
Ru1 N14 C70 C69 179.7(15)
C68 C69 C70 N14 -4(3)

loop_
_platon_squeeze_void_nr
_platon_squeeze_void_average_x
_platon_squeeze_void_average_y
_platon_squeeze_void_average_z
_platon_squeeze_void_volume
_platon_squeeze_void_count_electrons
1 -0.080 0.500 0.500 398.9 -16.4
2 0.174 0.278 0.343 73.4 -5.0
3 -0.030 0.500 0.000 261.2 -10.5
4 -0.175 0.722 0.657 73.4 -4.7
